data_7154625
loop_
_publ_author_name
'Cuenca, Ana B.'
'Cid, Jessica'
'Garc\'ia-L\'opez, Diego'
'Carb\'o, Jorge J'
'Fern\'andez, Elena'

_publ_section_title
;
 Unsymmetrical 1,1-diborated multisubstituted sp(3)-carbons formed via a
 metal-free concerted-asynchronous mechanism.
;
_journal_issue 37
_journal_name_full 'Organic &amp; biomolecular chemistry'
_journal_page_first 9659
_journal_page_last 9664
_journal_paper_doi 10.1039/c5ob01523e
_journal_volume 13
_journal_year 2015
_chemical_absolute_configuration ad
_chemical_formula_sum 'C43 H66 B2 N2 O2'
_chemical_formula_weight 664.59
_chemical_name_systematic
;
 ?
;
_space_group_IT_number 4
_space_group_name_Hall 'P 2yb'
_symmetry_cell_setting monoclinic
_symmetry_space_group_name_Hall 'P 2yb'
_symmetry_space_group_name_H-M 'P 1 21 1'
_atom_sites_solution_hydrogens mixed
_audit_creation_method SHELXL-2014
_audit_update_record
;
2015-06-29 deposited with the CCDC.
2015-07-28 downloaded from the CCDC.
;
_cell_angle_alpha 90
_cell_angle_beta 90.614(4)
_cell_angle_gamma 90
_cell_formula_units_Z 4
_cell_length_a 7.2020(9)
_cell_length_b 39.014(4)
_cell_length_c 13.9823(17)
_cell_measurement_reflns_used 6644
_cell_measurement_temperature 100(2)
_cell_measurement_theta_max 28.26
_cell_measurement_theta_min 2.55
_cell_volume 3928.5(8)
_computing_cell_refinement 'Bruker APEX2 v2011.4-0'
_computing_data_collection 'Bruker APEX2 v2011.4-0'
_computing_data_reduction 'Bruker SAINT V7.60A'
_computing_molecular_graphics 'Bruker SHELXTL'
_computing_publication_material 'Bruker SHELXTL'
_computing_structure_refinement 'SHELXL-2014 (Sheldrick, 2014)'
_computing_structure_solution Sir2011
_diffrn_ambient_temperature 100(2)
_diffrn_detector_area_resol_mean 512
_diffrn_detector_type '4K CCD area detector APEX II'
_diffrn_measured_fraction_theta_full 0.994
_diffrn_measured_fraction_theta_max 0.973
_diffrn_measurement_device_type 'APEX DUO Kappa 4-axis goniometer'
_diffrn_measurement_method
;
 Fullsphere data collection, phi and omega scans
;
_diffrn_measurement_specimen_support 'magnetic support with MicroMount'
_diffrn_radiation_monochromator 'Quazar MX Multilayer Optics'
_diffrn_radiation_type MoK\a
_diffrn_radiation_wavelength 0.71073
_diffrn_reflns_av_R_equivalents 0.0848
_diffrn_reflns_av_unetI/netI 0.0676
_diffrn_reflns_Laue_measured_fraction_full 0.994
_diffrn_reflns_Laue_measured_fraction_max 0.973
_diffrn_reflns_limit_h_max 9
_diffrn_reflns_limit_h_min -9
_diffrn_reflns_limit_k_max 52
_diffrn_reflns_limit_k_min 0
_diffrn_reflns_limit_l_max 18
_diffrn_reflns_limit_l_min 0
_diffrn_reflns_number 39294
_diffrn_reflns_point_group_measured_fraction_full 0.505
_diffrn_reflns_point_group_measured_fraction_max 0.493
_diffrn_reflns_theta_full 25.242
_diffrn_reflns_theta_max 28.372
_diffrn_reflns_theta_min 1.547
_diffrn_source 'Microfocus source E025 IuS'
_diffrn_source_current 0.6
_diffrn_source_power 50
_diffrn_source_size '0.2 mm x 0.2 mm fine focus'
_diffrn_source_type 'Bruker APEX DUO'
_exptl_absorpt_coefficient_mu 0.066
_exptl_absorpt_correction_T_max 0.997
_exptl_absorpt_correction_T_min 0.534
_exptl_absorpt_correction_type empirical
_exptl_absorpt_process_details
; 
 TWINABS Version 2008/0 Bruker-Nonius
 Blessing, Acta Cryst. (1995) A51 33-38
;
_exptl_crystal_colour colourless
_exptl_crystal_density_diffrn 1.124
_exptl_crystal_description block
_exptl_crystal_F_000 1456
_exptl_crystal_size_max 0.40
_exptl_crystal_size_mid 0.10
_exptl_crystal_size_min 0.04
_refine_diff_density_max 0.293
_refine_diff_density_min -0.332
_refine_diff_density_rms 0.062
_refine_ls_abs_structure_details
;
No quotients, so Flack parameter determined by classical intensity fit
;
_refine_ls_abs_structure_Flack 1(2)
_refine_ls_extinction_method none
_refine_ls_goodness_of_fit_ref 1.032
_refine_ls_hydrogen_treatment constr
_refine_ls_matrix_type full
_refine_ls_number_parameters 1154
_refine_ls_number_reflns 9504
_refine_ls_number_restraints 517
_refine_ls_restrained_S_all 1.037
_refine_ls_R_factor_all 0.0855
_refine_ls_R_factor_gt 0.0639
_refine_ls_shift/su_max 0.004
_refine_ls_shift/su_mean 0.000
_refine_ls_structure_factor_coef Fsqd
_refine_ls_weighting_details 'w=1/[\s^2^(Fo^2^)+(0.1050P)^2^+1.0995P] where P=(Fo^2^+2Fc^2^)/3'
_refine_ls_weighting_scheme calc
_refine_ls_wR_factor_gt 0.1648
_refine_ls_wR_factor_ref 0.1817
_reflns_Friedel_coverage 0.000
_reflns_Friedel_fraction_full 0.000
_reflns_Friedel_fraction_max 0.000
_reflns_number_gt 7566
_reflns_number_total 9504
_reflns_threshold_expression 'I > 2\s(I)'
_cod_data_source_file c5ob01523e2.cif
_cod_data_source_block mo_Cholestone_DiasI_15
_cod_depositor_comments
;
The following automatic conversions were performed:

'_symmetry_cell_setting' value 'Monoclinic' changed to 'monoclinic'
according to
/usr/data/users/saulius/crontab/automatic-downloads/rss-feeds/RSC/lib/dictionaries/cif_core.dic
dictionary named 'cif_core.dic' version 2.4.2 from 2011-04-26.

Automatic conversion script
Id: cif_fix_values 3271 2015-04-21 07:52:19Z andrius 

 Adding full bibliography for 7154624--7154626.cif.
;
_cod_original_sg_symbol_H-M P21
_cod_database_code 7154625
_shelx_space_group_comment
;
The symmetry employed for this shelxl refinement is uniquely defined
by the following loop, which should always be used as a source of
symmetry information in preference to the above space-group names.
They are only intended as comments.
;
_shelx_estimated_absorpt_t_min 0.974
_shelx_estimated_absorpt_t_max 0.997
_shelxl_version_number 2014-3

loop_
_space_group_symop_operation_xyz
'x, y, z'
'-x, y+1/2, -z'

loop_
_atom_site_label
_atom_site_type_symbol
_atom_site_fract_x
_atom_site_fract_y
_atom_site_fract_z
_atom_site_U_iso_or_equiv
_atom_site_adp_type
_atom_site_occupancy
_atom_site_site_symmetry_order
_atom_site_calc_flag
_atom_site_refinement_flags_posn
_atom_site_refinement_flags_adp
_atom_site_refinement_flags_occupancy
_atom_site_disorder_assembly
_atom_site_disorder_group
B2A B 0.0993(9) 0.42798(14) 0.6032(5) 0.0305(13) Uani 1 1 d . . . . .
N1A N -0.0742(7) 0.41159(11) 0.5867(4) 0.0363(11) Uani 1 1 d . . . . .
H1A H -0.1612 0.4227 0.5548 0.044 Uiso 1 1 calc R U . . .
N2A N 0.2295(7) 0.41007(10) 0.6581(4) 0.0305(10) Uani 1 1 d . . . . .
H2A H 0.3361 0.4202 0.6710 0.037 Uiso 1 1 calc R U . . .
B1A B 0.2298(10) 0.45100(16) 0.4525(6) 0.0381(10) Uani 0.7 1 d D U P A 1
O1A O 0.4066(8) 0.44170(19) 0.4424(5) 0.0490(15) Uani 0.7 1 d D U P A 1
O2A O 0.1327(8) 0.45257(15) 0.3697(4) 0.0389(12) Uani 0.7 1 d D U P A 1
C1A C 0.4317(12) 0.4295(2) 0.3443(6) 0.0467(15) Uani 0.7 1 d D U P A 1
C2A C 0.2310(13) 0.43072(18) 0.3009(5) 0.0447(14) Uani 0.7 1 d D U P A 1
C3A C 0.5641(16) 0.4549(3) 0.3000(8) 0.055(3) Uani 0.7 1 d D U P A 1
H3AA H 0.5754 0.4500 0.2315 0.082 Uiso 0.7 1 calc R U P A 1
H3AB H 0.6863 0.4528 0.3310 0.082 Uiso 0.7 1 calc R U P A 1
H3AC H 0.5164 0.4782 0.3087 0.082 Uiso 0.7 1 calc R U P A 1
C4A C 0.5158(16) 0.3942(3) 0.3515(10) 0.056(3) Uani 0.7 1 d D U P A 1
H4AA H 0.5342 0.3849 0.2871 0.084 Uiso 0.7 1 calc R U P A 1
H4AB H 0.4322 0.3791 0.3869 0.084 Uiso 0.7 1 calc R U P A 1
H4AC H 0.6357 0.3955 0.3850 0.084 Uiso 0.7 1 calc R U P A 1
C5A C 0.2132(18) 0.4461(3) 0.2006(7) 0.056(2) Uani 0.7 1 d D U P A 1
H5AA H 0.2797 0.4316 0.1551 0.084 Uiso 0.7 1 calc R U P A 1
H5AB H 0.2666 0.4692 0.2004 0.084 Uiso 0.7 1 calc R U P A 1
H5AC H 0.0817 0.4473 0.1820 0.084 Uiso 0.7 1 calc R U P A 1
C6A C 0.1290(17) 0.3959(2) 0.3051(9) 0.058(2) Uani 0.7 1 d D U P A 1
H6AA H -0.0054 0.3998 0.3037 0.087 Uiso 0.7 1 d R U P A 1
H6AB H 0.1635 0.3838 0.3642 0.087 Uiso 0.7 1 d R U P A 1
H6AC H 0.1640 0.3819 0.2499 0.087 Uiso 0.7 1 d R U P A 1
B1A' B 0.2298(10) 0.45100(16) 0.4525(6) 0.0381(10) Uani 0.3 1 d D U P A 2
O1A' O 0.3929(11) 0.4340(3) 0.4538(7) 0.0354(19) Uani 0.3 1 d D U P A 2
O2A' O 0.1266(13) 0.4393(3) 0.3778(6) 0.0405(19) Uani 0.3 1 d D U P A 2
C1A' C 0.4478(15) 0.4310(3) 0.3533(9) 0.041(2) Uani 0.3 1 d D U P A 2
C2A' C 0.2573(19) 0.4335(3) 0.2990(7) 0.042(2) Uani 0.3 1 d D U P A 2
C3A' C 0.575(3) 0.4609(6) 0.3345(15) 0.047(4) Uani 0.3 1 d D U P A 2
H3AD H 0.6540 0.4556 0.2797 0.071 Uiso 0.3 1 calc R U P A 2
H3AE H 0.6536 0.4650 0.3911 0.071 Uiso 0.3 1 calc R U P A 2
H3AF H 0.5010 0.4814 0.3206 0.071 Uiso 0.3 1 calc R U P A 2
C4A' C 0.547(3) 0.3972(5) 0.3438(17) 0.054(4) Uani 0.3 1 d D U P A 2
H4AD H 0.5988 0.3952 0.2794 0.081 Uiso 0.3 1 calc R U P A 2
H4AE H 0.4599 0.3784 0.3546 0.081 Uiso 0.3 1 calc R U P A 2
H4AF H 0.6485 0.3959 0.3912 0.081 Uiso 0.3 1 calc R U P A 2
C5A' C 0.238(3) 0.4627(5) 0.2267(12) 0.055(4) Uani 0.3 1 d D U P A 2
H5AD H 0.3321 0.4602 0.1772 0.082 Uiso 0.3 1 calc R U P A 2
H5AE H 0.2550 0.4847 0.2594 0.082 Uiso 0.3 1 calc R U P A 2
H5AF H 0.1139 0.4619 0.1971 0.082 Uiso 0.3 1 calc R U P A 2
C6A' C 0.196(3) 0.3992(4) 0.2531(13) 0.048(4) Uani 0.3 1 d D U P A 2
H6AD H 0.2492 0.3973 0.1892 0.072 Uiso 0.3 1 d R U P A 2
H6AE H 0.0600 0.3985 0.2480 0.072 Uiso 0.3 1 d R U P A 2
H6AF H 0.2396 0.3802 0.2931 0.072 Uiso 0.3 1 d R U P A 2
C7A C -0.1123(8) 0.37799(14) 0.6199(4) 0.0340(13) Uani 1 1 d . . . . .
C8A C -0.2792(9) 0.36187(17) 0.5960(6) 0.0486(17) Uani 1 1 d . . . . .
H8A H -0.3715 0.3733 0.5590 0.058 Uiso 1 1 calc R U . . .
C9A C -0.3070(9) 0.32808(17) 0.6286(6) 0.0478(17) Uani 1 1 d . . . . .
H9A H -0.4204 0.3168 0.6132 0.057 Uiso 1 1 calc R U . . .
C10A C -0.1759(9) 0.31104(15) 0.6814(5) 0.0419(15) Uani 1 1 d . . . . .
H10A H -0.2004 0.2883 0.7023 0.050 Uiso 1 1 calc R U . . .
C11A C -0.0050(9) 0.32651(15) 0.7056(5) 0.0381(14) Uani 1 1 d . . . . .
C12A C 0.1373(9) 0.30943(14) 0.7563(5) 0.0388(14) Uani 1 1 d . . . . .
H12A H 0.1185 0.2865 0.7768 0.047 Uiso 1 1 calc R U . . .
C13A C 0.3007(9) 0.32526(14) 0.7761(5) 0.0413(14) Uani 1 1 d . . . . .
H13A H 0.3943 0.3133 0.8111 0.050 Uiso 1 1 calc R U . . .
C14A C 0.3343(9) 0.35937(14) 0.7454(5) 0.0360(13) Uani 1 1 d . . . . .
H14A H 0.4493 0.3701 0.7603 0.043 Uiso 1 1 calc R U . . .
C15A C 0.2009(8) 0.37687(13) 0.6943(4) 0.0303(12) Uani 1 1 d . . . . .
C16A C 0.0277(8) 0.36098(14) 0.6729(4) 0.0332(13) Uani 1 1 d . . . . .
C17A C 0.1439(8) 0.46383(13) 0.5513(4) 0.0305(12) Uani 1 1 d . . . . .
C18A C -0.0302(7) 0.48521(13) 0.5344(5) 0.0323(12) Uani 1 1 d . . . . .
H18A H -0.0917 0.4891 0.5964 0.039 Uiso 1 1 calc R U . . .
H18B H -0.1172 0.4722 0.4930 0.039 Uiso 1 1 calc R U . . .
C19A C 0.0090(8) 0.51984(13) 0.4877(4) 0.0306(12) Uani 1 1 d . . . . .
H19A H -0.1082 0.5331 0.4850 0.037 Uiso 1 1 calc R U . . .
H19B H 0.0485 0.5158 0.4211 0.037 Uiso 1 1 calc R U . . .
C20A C 0.1573(6) 0.54164(12) 0.5384(4) 0.0269(11) Uani 1 1 d . . . . .
C21A C 0.2102(7) 0.57244(12) 0.4749(4) 0.0254(10) Uani 1 1 d . . . . .
H21A H 0.2532 0.5624 0.4132 0.030 Uiso 1 1 calc R U . . .
C22A C 0.0491(7) 0.59661(13) 0.4486(4) 0.0295(12) Uani 1 1 d . . . . .
H22A H -0.0528 0.5830 0.4195 0.035 Uiso 1 1 calc R U . . .
H22B H 0.0013 0.6071 0.5078 0.035 Uiso 1 1 calc R U . . .
C23A C 0.1030(7) 0.62517(13) 0.3790(4) 0.0284(11) Uani 1 1 d . . . . .
H23A H 0.1338 0.6149 0.3164 0.034 Uiso 1 1 calc R U . . .
H23B H -0.0045 0.6406 0.3692 0.034 Uiso 1 1 calc R U . . .
C24A C 0.2675(7) 0.64592(12) 0.4150(4) 0.0273(11) Uani 1 1 d . . . . .
C25A C 0.3692(7) 0.66849(12) 0.3396(4) 0.0266(11) Uani 1 1 d . . . . .
H25A H 0.3821 0.6541 0.2808 0.032 Uiso 1 1 calc R U . . .
C26A C 0.5683(8) 0.67228(13) 0.3841(5) 0.0344(13) Uani 1 1 d . . . . .
H26A H 0.6631 0.6708 0.3335 0.041 Uiso 1 1 calc R U . . .
H26B H 0.5811 0.6947 0.4166 0.041 Uiso 1 1 calc R U . . .
C27A C 0.5939(8) 0.64282(13) 0.4566(5) 0.0357(13) Uani 1 1 d . . . . .
H27A H 0.7100 0.6300 0.4444 0.043 Uiso 1 1 calc R U . . .
H27B H 0.5973 0.6517 0.5230 0.043 Uiso 1 1 calc R U . . .
C28A C 0.4247(7) 0.62016(13) 0.4401(4) 0.0275(11) Uani 1 1 d . . . . .
H28A H 0.4494 0.6072 0.3798 0.033 Uiso 1 1 calc R U . . .
C29A C 0.3751(7) 0.59333(12) 0.5145(4) 0.0256(10) Uani 1 1 d . . . . .
H29A H 0.3359 0.6052 0.5743 0.031 Uiso 1 1 calc R U . . .
C30A C 0.5424(7) 0.56994(13) 0.5381(4) 0.0293(11) Uani 1 1 d . . . . .
H30A H 0.5970 0.5617 0.4776 0.035 Uiso 1 1 calc R U . . .
H30B H 0.6384 0.5835 0.5723 0.035 Uiso 1 1 calc R U . . .
C31A C 0.4902(7) 0.53926(13) 0.5990(4) 0.0282(11) Uani 1 1 d . . . . .
H31A H 0.4521 0.5472 0.6631 0.034 Uiso 1 1 calc R U . . .
H31B H 0.5996 0.5241 0.6072 0.034 Uiso 1 1 calc R U . . .
C32A C 0.3316(7) 0.51908(12) 0.5526(4) 0.0247(10) Uani 1 1 d . . . . .
H32A H 0.3743 0.5128 0.4871 0.030 Uiso 1 1 calc R U . . .
C33A C 0.2920(8) 0.48515(13) 0.6046(4) 0.0290(11) Uani 1 1 d . . . . .
H33A H 0.2487 0.4901 0.6701 0.035 Uiso 1 1 calc R U . . .
H33B H 0.4082 0.4717 0.6099 0.035 Uiso 1 1 calc R U . . .
C34A C 0.0793(8) 0.55393(13) 0.6349(4) 0.0316(12) Uani 1 1 d . . . . .
H34A H 0.1727 0.5679 0.6681 0.047 Uiso 1 1 calc R U . . .
H34B H 0.0484 0.5340 0.6744 0.047 Uiso 1 1 calc R U . . .
H34C H -0.0328 0.5676 0.6234 0.047 Uiso 1 1 calc R U . . .
C35A C 0.2147(8) 0.66827(13) 0.5016(4) 0.0343(13) Uani 1 1 d . . . . .
H35A H 0.1055 0.6822 0.4853 0.051 Uiso 1 1 calc R U . . .
H35B H 0.3187 0.6834 0.5184 0.051 Uiso 1 1 calc R U . . .
H35C H 0.1862 0.6535 0.5562 0.051 Uiso 1 1 calc R U . . .
C36A C 0.2872(8) 0.70290(13) 0.3073(4) 0.0308(12) Uani 1 1 d D . . . .
H36A H 0.2755 0.7173 0.3661 0.037 Uiso 1 1 calc R U . . .
C37A C 0.0907(9) 0.69972(16) 0.2637(6) 0.0475(17) Uani 1 1 d . . . . .
H37A H 0.0911 0.6825 0.2128 0.071 Uiso 1 1 calc R U . . .
H37B H 0.0524 0.7219 0.2371 0.071 Uiso 1 1 calc R U . . .
H37C H 0.0037 0.6928 0.3135 0.071 Uiso 1 1 calc R U . . .
C38A C 0.4141(8) 0.72209(13) 0.2409(4) 0.0376(14) Uani 1 1 d D . . . .
H38E H 0.5301 0.7261 0.2735 0.045 Uiso 0.85 1 d R U P B 1
H38F H 0.3595 0.7440 0.2270 0.045 Uiso 0.85 1 d R U P B 1
H38G H 0.5075 0.7332 0.2793 0.045 Uiso 0.15 1 d R U P C 2
H38H H 0.3425 0.7398 0.2102 0.045 Uiso 0.15 1 d R U P C 2
C39A C 0.4553(10) 0.70378(16) 0.1465(4) 0.0343(16) Uani 0.85 1 d D U P D 1
H39A H 0.5148 0.6814 0.1603 0.041 Uiso 0.85 1 calc R U P D 1
H39B H 0.3371 0.6993 0.1119 0.041 Uiso 0.85 1 calc R U P D 1
C40A C 0.5815(11) 0.72481(15) 0.0834(4) 0.0375(14) Uani 0.85 1 d D U P D 1
H40A H 0.5222 0.7474 0.0722 0.045 Uiso 0.85 1 calc R U P D 1
H40B H 0.6991 0.7290 0.1189 0.045 Uiso 0.85 1 calc R U P D 1
C41A C 0.6275(10) 0.70938(14) -0.0120(4) 0.0374(13) Uani 0.85 1 d D U P D 1
H41A H 0.5078 0.7055 -0.0471 0.045 Uiso 0.85 1 calc R U P D 1
C42A C 0.7441(11) 0.73334(16) -0.0723(5) 0.0456(17) Uani 0.85 1 d D U P D 1
H42A H 0.7781 0.7218 -0.1319 0.068 Uiso 0.85 1 calc R U P D 1
H42B H 0.8570 0.7397 -0.0368 0.068 Uiso 0.85 1 calc R U P D 1
H42C H 0.6724 0.7540 -0.0873 0.068 Uiso 0.85 1 calc R U P D 1
C43A C 0.7253(11) 0.67474(14) -0.0030(6) 0.0418(16) Uani 0.85 1 d D U P D 1
H43A H 0.7642 0.6670 -0.0664 0.063 Uiso 0.85 1 calc R U P D 1
H43B H 0.6399 0.6579 0.0243 0.063 Uiso 0.85 1 calc R U P D 1
H43C H 0.8347 0.6771 0.0388 0.063 Uiso 0.85 1 calc R U P D 1
C39' C 0.517(6) 0.7013(5) 0.169(3) 0.045(6) Uani 0.15 1 d D U P D 2
H39E H 0.4272 0.6897 0.1254 0.054 Uiso 0.15 1 calc R U P D 2
H39F H 0.5917 0.6835 0.2016 0.054 Uiso 0.15 1 calc R U P D 2
C40' C 0.644(5) 0.7248(6) 0.111(2) 0.045(6) Uani 0.15 1 d D U P D 2
H40G H 0.5668 0.7404 0.0709 0.054 Uiso 0.15 1 calc R U P D 2
H40E H 0.7189 0.7391 0.1550 0.054 Uiso 0.15 1 calc R U P D 2
C41' C 0.773(3) 0.7050(6) 0.0467(15) 0.044(6) Uani 0.15 1 d D U P D 2
H41' H 0.8274 0.6857 0.0847 0.053 Uiso 0.15 1 calc R U P D 2
C42' C 0.931(4) 0.7277(8) 0.012(2) 0.044(6) Uani 0.15 1 d D U P D 2
H42J H 0.9941 0.7165 -0.0413 0.066 Uiso 0.15 1 d R U P D 2
H42K H 1.0206 0.7314 0.0647 0.066 Uiso 0.15 1 d R U P D 2
H42L H 0.8813 0.7498 -0.0089 0.066 Uiso 0.15 1 d R U P D 2
C43' C 0.669(5) 0.6898(11) -0.039(2) 0.049(7) Uani 0.15 1 d D U P D 2
H43J H 0.5373 0.6869 -0.0229 0.073 Uiso 0.15 1 d R U P D 2
H43K H 0.7225 0.6675 -0.0543 0.073 Uiso 0.15 1 d R U P D 2
H43L H 0.6796 0.7052 -0.0938 0.073 Uiso 0.15 1 d R U P D 2
B1B B 0.2559(7) 1.05153(13) 1.0020(4) 0.0291(13) Uani 1 1 d D . . . .
B2B B 0.3892(8) 1.07511(15) 1.1525(5) 0.0290(13) Uani 1 1 d . . . . .
N1B N 0.2556(6) 1.09327(11) 1.2085(3) 0.0306(10) Uani 1 1 d . . . . .
H1B H 0.1477 1.0834 1.2187 0.037 Uiso 1 1 calc R U . . .
N2B N 0.5593(7) 1.09251(11) 1.1382(4) 0.0320(11) Uani 1 1 d . . . . .
H2B H 0.6466 1.0818 1.1062 0.038 Uiso 1 1 calc R U . . .
O1B O 0.3561(8) 1.0640(3) 0.9277(5) 0.0313(19) Uani 0.65 1 d D U P E 1
O2B O 0.0693(7) 1.04975(17) 0.9769(5) 0.0294(16) Uani 0.65 1 d D U P E 1
C1B C 0.2398(11) 1.06824(19) 0.8447(6) 0.0306(17) Uani 0.65 1 d D U P E 1
C2B C 0.0396(10) 1.06839(18) 0.8885(6) 0.0290(16) Uani 0.65 1 d D U P E 1
C3B C 0.2819(19) 1.0359(3) 0.7841(9) 0.050(3) Uani 0.65 1 d D U P E 1
H3BA H 0.1942 1.0347 0.7302 0.075 Uiso 0.65 1 calc R U P E 1
H3BB H 0.2693 1.0154 0.8240 0.075 Uiso 0.65 1 calc R U P E 1
H3BC H 0.4089 1.0373 0.7599 0.075 Uiso 0.65 1 calc R U P E 1
C4B C 0.2950(18) 1.0998(2) 0.7890(8) 0.039(2) Uani 0.65 1 d D U P E 1
H4BA H 0.4215 1.0970 0.7652 0.059 Uiso 0.65 1 calc R U P E 1
H4BB H 0.2902 1.1199 0.8309 0.059 Uiso 0.65 1 calc R U P E 1
H4BC H 0.2091 1.1030 0.7349 0.059 Uiso 0.65 1 calc R U P E 1
C5B C -0.1055(14) 1.0501(2) 0.8294(9) 0.040(2) Uani 0.65 1 d D U P E 1
H5BA H -0.1442 1.0647 0.7758 0.060 Uiso 0.65 1 calc R U P E 1
H5BB H -0.2131 1.0450 0.8692 0.060 Uiso 0.65 1 calc R U P E 1
H5BC H -0.0536 1.0287 0.8047 0.060 Uiso 0.65 1 calc R U P E 1
C6B C -0.0272(15) 1.1040(2) 0.9152(8) 0.035(2) Uani 0.65 1 d D U P E 1
H6BA H -0.0353 1.1183 0.8576 0.053 Uiso 0.65 1 calc R U P E 1
H6BB H 0.0605 1.1144 0.9608 0.053 Uiso 0.65 1 calc R U P E 1
H6BC H -0.1500 1.1024 0.9444 0.053 Uiso 0.65 1 calc R U P E 1
O1B" O 0.3563(16) 1.0606(7) 0.9249(11) 0.062(5) Uani 0.35 1 d D U P E 2
O2B" O 0.0734(13) 1.0577(5) 0.9901(10) 0.062(5) Uani 0.35 1 d D U P E 2
C1B" C 0.235(2) 1.0705(4) 0.8480(10) 0.065(5) Uani 0.35 1 d D U P E 2
C2B" C 0.0362(18) 1.0686(4) 0.8929(10) 0.063(5) Uani 0.35 1 d D U P E 2
C3B" C 0.269(4) 1.0427(7) 0.7708(16) 0.074(6) Uani 0.35 1 d D U P E 2
H3BD H 0.1963 1.0223 0.7857 0.111 Uiso 0.35 1 calc R U P E 2
H3BE H 0.4014 1.0368 0.7700 0.111 Uiso 0.35 1 calc R U P E 2
H3BF H 0.2315 1.0516 0.7080 0.111 Uiso 0.35 1 calc R U P E 2
C4B" C 0.292(4) 1.1050(6) 0.808(2) 0.073(6) Uani 0.35 1 d D U P E 2
H4BD H 0.4224 1.1043 0.7895 0.110 Uiso 0.35 1 calc R U P E 2
H4BE H 0.2742 1.1228 0.8566 0.110 Uiso 0.35 1 calc R U P E 2
H4BF H 0.2146 1.1103 0.7516 0.110 Uiso 0.35 1 calc R U P E 2
C5B" C -0.090(3) 1.0428(7) 0.8457(15) 0.071(6) Uani 0.35 1 d D U P E 2
H5BD H -0.1093 1.0489 0.7784 0.107 Uiso 0.35 1 calc R U P E 2
H5BE H -0.2102 1.0426 0.8783 0.107 Uiso 0.35 1 calc R U P E 2
H5BF H -0.0339 1.0199 0.8499 0.107 Uiso 0.35 1 calc R U P E 2
C6B" C -0.059(3) 1.1033(5) 0.8981(18) 0.068(6) Uani 0.35 1 d D U P E 2
H6BD H -0.0917 1.1111 0.8334 0.102 Uiso 0.35 1 calc R U P E 2
H6BE H 0.0249 1.1200 0.9283 0.102 Uiso 0.35 1 calc R U P E 2
H6BF H -0.1723 1.1013 0.9361 0.102 Uiso 0.35 1 calc R U P E 2
C7B C 0.2872(7) 1.12571(12) 1.2476(4) 0.0282(11) Uani 1 1 d . . . . .
C8B C 0.1556(8) 1.14253(13) 1.2985(4) 0.0327(12) Uani 1 1 d . . . . .
H8B H 0.0397 1.1319 1.3106 0.039 Uiso 1 1 calc R U . . .
C9B C 0.1917(8) 1.17600(13) 1.3334(5) 0.0366(14) Uani 1 1 d . . . . .
H9B H 0.1003 1.1874 1.3703 0.044 Uiso 1 1 calc R U . . .
C10B C 0.3558(9) 1.19226(13) 1.3149(5) 0.0375(14) Uani 1 1 d . . . . .
H10B H 0.3768 1.2148 1.3380 0.045 Uiso 1 1 calc R U . . .
C11B C 0.4933(8) 1.17553(12) 1.2617(4) 0.0285(11) Uani 1 1 d . . . . .
C12B C 0.6660(8) 1.19174(13) 1.2406(5) 0.0350(13) Uani 1 1 d . . . . .
H12B H 0.6917 1.2139 1.2652 0.042 Uiso 1 1 calc R U . . .
C13B C 0.7925(9) 1.17585(15) 1.1860(5) 0.0413(15) Uani 1 1 d . . . . .
H13B H 0.9043 1.1874 1.1704 0.050 Uiso 1 1 calc R U . . .
C14B C 0.7608(8) 1.14184(14) 1.1512(5) 0.0355(13) Uani 1 1 d . . . . .
H14B H 0.8527 1.1307 1.1141 0.043 Uiso 1 1 calc R U . . .
C15B C 0.5970(8) 1.12526(13) 1.1714(5) 0.0316(12) Uani 1 1 d . . . . .
C16B C 0.4614(8) 1.14193(12) 1.2270(4) 0.0285(11) Uani 1 1 d . . . . .
C17B C 0.3407(7) 1.04002(12) 1.1011(4) 0.0271(11) Uani 1 1 d . . . . .
C18B C 0.5217(7) 1.01882(13) 1.0859(4) 0.0302(12) Uani 1 1 d . . . . .
H18C H 0.6077 1.0321 1.0454 0.036 Uiso 1 1 calc R U . . .
H18D H 0.5836 1.0149 1.1485 0.036 Uiso 1 1 calc R U . . .
C19B C 0.4811(7) 0.98407(12) 1.0381(4) 0.0265(11) Uani 1 1 d . . . . .
H19C H 0.4344 0.9882 0.9723 0.032 Uiso 1 1 calc R U . . .
H19D H 0.5989 0.9711 1.0332 0.032 Uiso 1 1 calc R U . . .
C20B C 0.3399(7) 0.96190(12) 1.0909(4) 0.0244(10) Uani 1 1 d . . . . .
C21B C 0.2844(7) 0.93073(12) 1.0282(4) 0.0237(10) Uani 1 1 d . . . . .
H21B H 0.2396 0.9406 0.9662 0.028 Uiso 1 1 calc R U . . .
C22B C 0.4467(7) 0.90716(13) 1.0024(5) 0.0305(12) Uani 1 1 d . . . . .
H22C H 0.4962 0.8964 1.0615 0.037 Uiso 1 1 calc R U . . .
H22D H 0.5472 0.9211 0.9743 0.037 Uiso 1 1 calc R U . . .
C23B C 0.3910(7) 0.87884(13) 0.9312(4) 0.0305(12) Uani 1 1 d . . . . .
H23C H 0.3561 0.8895 0.8693 0.037 Uiso 1 1 calc R U . . .
H23D H 0.4994 0.8638 0.9202 0.037 Uiso 1 1 calc R U . . .
C24B C 0.2298(7) 0.85716(12) 0.9661(4) 0.0274(11) Uani 1 1 d . . . . .
C25B C 0.1273(7) 0.83509(12) 0.8907(5) 0.0324(13) Uani 1 1 d . . . . .
H25B H 0.1115 0.8497 0.8324 0.039 Uiso 1 1 calc R U . . .
C26B C -0.0688(8) 0.83037(14) 0.9339(5) 0.0389(15) Uani 1 1 d . . . . .
H26C H -0.1651 0.8321 0.8831 0.047 Uiso 1 1 calc R U . . .
H26D H -0.0788 0.8076 0.9647 0.047 Uiso 1 1 calc R U . . .
C27B C -0.0953(8) 0.85920(13) 1.0088(5) 0.0374(14) Uani 1 1 d . . . . .
H27C H -0.2130 0.8717 0.9975 0.045 Uiso 1 1 calc R U . . .
H27D H -0.0945 0.8498 1.0746 0.045 Uiso 1 1 calc R U . . .
C28B C 0.0726(7) 0.88240(12) 0.9924(4) 0.0274(11) Uani 1 1 d . . . . .
H28B H 0.0437 0.8953 0.9322 0.033 Uiso 1 1 calc R U . . .
C29B C 0.1215(7) 0.90957(12) 1.0661(4) 0.0256(10) Uani 1 1 d . . . . .
H29B H 0.1630 0.8978 1.1262 0.031 Uiso 1 1 calc R U . . .
C30B C -0.0453(7) 0.93197(12) 1.0893(4) 0.0275(11) Uani 1 1 d . . . . .
H30C H -0.1384 0.9180 1.1234 0.033 Uiso 1 1 calc R U . . .
H30D H -0.1030 0.9401 1.0289 0.033 Uiso 1 1 calc R U . . .
C31B C 0.0063(7) 0.96293(12) 1.1509(4) 0.0258(11) Uani 1 1 d . . . . .
H31C H 0.0467 0.9550 1.2151 0.031 Uiso 1 1 calc R U . . .
H31D H -0.1042 0.9777 1.1587 0.031 Uiso 1 1 calc R U . . .
C32B C 0.1622(7) 0.98367(12) 1.1054(4) 0.0242(10) Uani 1 1 d . . . . .
H32B H 0.1167 0.9897 1.0396 0.029 Uiso 1 1 calc R U . . .
C33B C 0.2003(7) 1.01794(12) 1.1556(4) 0.0244(10) Uani 1 1 d . . . . .
H33C H 0.2488 1.0135 1.2209 0.029 Uiso 1 1 calc R U . . .
H33D H 0.0823 1.0307 1.1614 0.029 Uiso 1 1 calc R U . . .
C34B C 0.4248(8) 0.94975(13) 1.1858(4) 0.0306(12) Uani 1 1 d . . . . .
H34D H 0.3433 0.9326 1.2147 0.046 Uiso 1 1 calc R U . . .
H34E H 0.4387 0.9693 1.2293 0.046 Uiso 1 1 calc R U . . .
H34F H 0.5468 0.9395 1.1742 0.046 Uiso 1 1 calc R U . . .
C35B C 0.2896(9) 0.83533(14) 1.0518(5) 0.0362(13) Uani 1 1 d . . . . .
H35D H 0.3964 0.8212 1.0343 0.054 Uiso 1 1 calc R U . . .
H35E H 0.1866 0.8205 1.0708 0.054 Uiso 1 1 calc R U . . .
H35F H 0.3243 0.8503 1.1053 0.054 Uiso 1 1 calc R U . . .
C36B C 0.2113(7) 0.80086(13) 0.8572(4) 0.0365(14) Uani 1 1 d D . . . .
H36B H 0.2228 0.7871 0.9139 0.044 Uiso 0.85 1 d R U P F 1
H36C H 0.2143 0.7854 0.9106 0.044 Uiso 0.15 1 d R U P G 2
C37B C 0.4083(8) 0.80426(15) 0.8198(6) 0.0456(17) Uani 1 1 d . . . . .
H37D H 0.4447 0.7828 0.7886 0.068 Uiso 1 1 calc R U . . .
H37E H 0.4936 0.8091 0.8731 0.068 Uiso 1 1 calc R U . . .
H37F H 0.4132 0.8231 0.7734 0.068 Uiso 1 1 calc R U . . .
C38B C 0.0812(10) 0.78129(16) 0.7917(4) 0.0358(15) Uani 0.85 1 d D U P H 1
H38A H 0.1317 0.7579 0.7829 0.043 Uiso 0.85 1 calc R U P H 1
H38B H -0.0400 0.7790 0.8238 0.043 Uiso 0.85 1 calc R U P H 1
C39B C 0.0487(11) 0.79703(16) 0.6944(5) 0.0406(14) Uani 0.85 1 d D U P H 1
H39C H 0.1694 0.8007 0.6628 0.049 Uiso 0.85 1 calc R U P H 1
H39D H -0.0125 0.8196 0.7017 0.049 Uiso 0.85 1 calc R U P H 1
C40B C -0.0724(11) 0.77393(16) 0.6321(4) 0.0453(13) Uani 0.85 1 d D U P H 1
H40C H -0.0107 0.7513 0.6271 0.054 Uiso 0.85 1 calc R U P H 1
H40D H -0.1917 0.7703 0.6651 0.054 Uiso 0.85 1 calc R U P H 1
C41B C -0.1140(11) 0.78648(17) 0.5332(5) 0.0502(15) Uani 0.85 1 d D U P H 1
H41B H 0.0067 0.7920 0.5020 0.060 Uiso 0.85 1 calc R U P H 1
C42B C -0.2326(14) 0.81883(18) 0.5325(7) 0.062(2) Uani 0.85 1 d D U P H 1
H42D H -0.3451 0.8149 0.5698 0.094 Uiso 0.85 1 calc R U P H 1
H42E H -0.2674 0.8246 0.4665 0.094 Uiso 0.85 1 calc R U P H 1
H42F H -0.1618 0.8378 0.5608 0.094 Uiso 0.85 1 calc R U P H 1
C43B C -0.2128(18) 0.7591(2) 0.4724(7) 0.067(3) Uani 0.85 1 d D U P H 1
H43D H -0.1422 0.7376 0.4756 0.100 Uiso 0.85 1 calc R U P H 1
H43E H -0.2211 0.7668 0.4059 0.100 Uiso 0.85 1 calc R U P H 1
H43F H -0.3380 0.7552 0.4970 0.100 Uiso 0.85 1 calc R U P H 1
C38" C 0.124(9) 0.7825(7) 0.771(2) 0.054(6) Uani 0.15 1 d D U P H 2
H38C H 0.2108 0.7645 0.7486 0.065 Uiso 0.15 1 calc R U P H 2
H38D H 0.0082 0.7711 0.7908 0.065 Uiso 0.15 1 calc R U P H 2
C39" C 0.082(6) 0.8065(7) 0.6891(15) 0.055(6) Uani 0.15 1 d D U P H 2
H39G H 0.1885 0.8221 0.6799 0.066 Uiso 0.15 1 calc R U P H 2
H39H H -0.0275 0.8207 0.7054 0.066 Uiso 0.15 1 calc R U P H 2
C40" C 0.042(4) 0.7874(10) 0.5961(13) 0.054(6) Uani 0.15 1 d D U P H 2
H40I H 0.0753 0.8022 0.5414 0.064 Uiso 0.15 1 calc R U P H 2
H40J H 0.1207 0.7666 0.5936 0.064 Uiso 0.15 1 calc R U P H 2
C41" C -0.160(4) 0.7771(7) 0.587(2) 0.051(6) Uani 0.15 1 d D U P H 2
H41" H -0.1913 0.7627 0.6438 0.061 Uiso 0.15 1 calc R U P H 2
C42" C -0.287(5) 0.8081(9) 0.587(3) 0.048(6) Uani 0.15 1 d D U P H 2
H42G H -0.2563 0.8229 0.6412 0.072 Uiso 0.15 1 calc R U P H 2
H42H H -0.4166 0.8005 0.5916 0.072 Uiso 0.15 1 calc R U P H 2
H42I H -0.2716 0.8209 0.5271 0.072 Uiso 0.15 1 calc R U P H 2
C43" C -0.192(6) 0.7555(12) 0.498(4) 0.056(7) Uani 0.15 1 d D U P H 2
H43G H -0.1007 0.7617 0.4492 0.085 Uiso 0.15 1 calc R U P H 2
H43H H -0.3176 0.7598 0.4723 0.085 Uiso 0.15 1 calc R U P H 2
H43I H -0.1795 0.7312 0.5136 0.085 Uiso 0.15 1 calc R U P H 2

loop_
_atom_site_aniso_label
_atom_site_aniso_U_11
_atom_site_aniso_U_22
_atom_site_aniso_U_33
_atom_site_aniso_U_23
_atom_site_aniso_U_13
_atom_site_aniso_U_12
B2A 0.031(3) 0.020(2) 0.040(4) -0.002(2) 0.010(3) -0.006(2)
N1A 0.035(3) 0.026(2) 0.048(3) 0.006(2) 0.005(2) -0.004(2)
N2A 0.031(2) 0.0191(18) 0.041(3) -0.0027(18) 0.002(2) -0.0066(17)
B1A 0.042(2) 0.024(2) 0.048(2) -0.002(2) 0.005(2) -0.0051(19)
O1A 0.052(3) 0.048(3) 0.047(3) -0.009(3) 0.005(2) 0.018(3)
O2A 0.046(3) 0.023(2) 0.048(3) -0.001(2) 0.003(2) -0.005(2)
C1A 0.056(3) 0.036(3) 0.048(3) -0.010(3) 0.005(3) 0.008(2)
C2A 0.059(3) 0.028(3) 0.048(3) -0.006(2) 0.000(3) 0.002(2)
C3A 0.073(5) 0.044(5) 0.046(5) -0.004(4) -0.002(5) -0.014(4)
C4A 0.052(5) 0.042(4) 0.074(7) 0.002(4) 0.017(5) 0.010(4)
C5A 0.078(6) 0.044(4) 0.046(4) -0.007(3) -0.003(4) 0.002(5)
C6A 0.073(5) 0.035(3) 0.066(6) -0.016(4) 0.010(5) -0.009(4)
B1A' 0.042(2) 0.024(2) 0.048(2) -0.002(2) 0.005(2) -0.0051(19)
O1A' 0.042(3) 0.018(4) 0.046(4) 0.008(3) 0.011(3) -0.005(3)
O2A' 0.043(4) 0.029(4) 0.049(4) -0.003(3) 0.005(3) -0.013(4)
C1A' 0.049(4) 0.028(4) 0.047(4) 0.004(4) 0.011(4) -0.002(4)
C2A' 0.051(4) 0.029(4) 0.047(4) 0.003(4) 0.007(4) -0.006(4)
C3A' 0.052(7) 0.047(7) 0.044(9) -0.001(8) 0.020(7) -0.015(6)
C4A' 0.065(9) 0.042(6) 0.057(9) 0.010(7) 0.020(8) 0.013(6)
C5A' 0.064(9) 0.041(6) 0.059(8) 0.015(6) 0.004(7) -0.001(8)
C6A' 0.058(8) 0.036(6) 0.050(8) -0.004(5) 0.014(7) -0.010(6)
C7A 0.033(3) 0.026(2) 0.043(3) 0.001(2) 0.010(3) -0.005(2)
C8A 0.034(3) 0.040(3) 0.071(5) 0.007(3) 0.006(3) -0.009(3)
C9A 0.030(3) 0.044(3) 0.069(5) 0.008(3) 0.010(3) -0.012(3)
C10A 0.036(3) 0.030(3) 0.060(4) 0.000(3) 0.015(3) -0.009(2)
C11A 0.041(3) 0.030(3) 0.044(4) -0.005(3) 0.010(3) -0.002(2)
C12A 0.041(3) 0.022(2) 0.054(4) 0.002(2) 0.012(3) -0.005(2)
C13A 0.045(3) 0.025(2) 0.054(4) 0.005(3) 0.003(3) 0.002(2)
C14A 0.039(3) 0.027(2) 0.043(3) -0.001(2) 0.007(3) -0.003(2)
C15A 0.034(3) 0.021(2) 0.036(3) -0.006(2) 0.008(2) -0.003(2)
C16A 0.028(3) 0.027(2) 0.044(3) -0.004(2) 0.016(2) -0.004(2)
C17A 0.028(3) 0.023(2) 0.040(3) 0.003(2) 0.001(2) -0.002(2)
C18A 0.025(3) 0.029(2) 0.044(3) 0.003(2) 0.000(2) -0.003(2)
C19A 0.025(2) 0.026(2) 0.041(3) 0.006(2) -0.003(2) -0.0015(19)
C20A 0.013(2) 0.025(2) 0.043(3) 0.007(2) 0.002(2) 0.0000(18)
C21A 0.017(2) 0.026(2) 0.034(3) -0.001(2) 0.001(2) 0.0005(18)
C22A 0.018(2) 0.028(2) 0.043(3) 0.011(2) 0.001(2) 0.0023(19)
C23A 0.020(2) 0.027(2) 0.039(3) 0.002(2) 0.002(2) -0.0011(19)
C24A 0.024(3) 0.021(2) 0.037(3) 0.002(2) 0.006(2) 0.0034(19)
C25A 0.027(3) 0.022(2) 0.031(3) -0.003(2) 0.011(2) 0.0004(19)
C26A 0.026(3) 0.025(2) 0.052(4) 0.001(2) 0.008(3) -0.003(2)
C27A 0.026(3) 0.027(2) 0.054(4) 0.000(3) -0.001(3) -0.001(2)
C28A 0.017(2) 0.028(2) 0.038(3) -0.001(2) 0.006(2) -0.0032(19)
C29A 0.016(2) 0.024(2) 0.037(3) 0.000(2) 0.004(2) 0.0017(18)
C30A 0.018(2) 0.026(2) 0.043(3) 0.001(2) -0.002(2) 0.0000(19)
C31A 0.021(2) 0.027(2) 0.037(3) 0.004(2) 0.007(2) 0.0013(19)
C32A 0.019(2) 0.020(2) 0.035(3) -0.002(2) 0.007(2) 0.0004(18)
C33A 0.027(3) 0.023(2) 0.037(3) 0.005(2) 0.001(2) 0.000(2)
C34A 0.025(3) 0.025(2) 0.044(4) 0.002(2) 0.009(2) 0.004(2)
C35A 0.032(3) 0.027(2) 0.044(3) -0.009(2) 0.009(3) 0.004(2)
C36A 0.031(3) 0.021(2) 0.040(3) -0.004(2) 0.004(2) 0.006(2)
C37A 0.032(3) 0.033(3) 0.078(5) 0.014(3) -0.001(3) 0.000(2)
C38A 0.030(3) 0.023(2) 0.061(4) 0.004(2) 0.008(3) 0.001(2)
C39A 0.040(3) 0.019(2) 0.044(4) 0.003(2) 0.004(3) 0.004(2)
C40A 0.046(3) 0.022(2) 0.045(3) 0.003(2) 0.001(3) -0.002(2)
C41A 0.043(3) 0.026(2) 0.043(3) 0.007(2) 0.002(3) -0.002(2)
C42A 0.053(4) 0.037(3) 0.046(4) 0.008(3) 0.008(3) -0.001(3)
C43A 0.055(4) 0.029(3) 0.042(4) 0.000(3) 0.006(3) 0.000(3)
C39' 0.068(16) 0.037(11) 0.031(11) -0.004(9) 0.014(11) 0.009(11)
C40' 0.070(15) 0.037(11) 0.029(10) -0.002(9) 0.012(10) 0.008(10)
C41' 0.070(15) 0.039(10) 0.025(10) -0.002(8) 0.012(10) 0.006(10)
C42' 0.069(16) 0.039(12) 0.025(12) -0.001(10) 0.010(11) 0.006(11)
C43' 0.074(17) 0.045(13) 0.027(12) -0.004(10) 0.009(12) 0.001(12)
B1B 0.032(3) 0.016(2) 0.039(3) -0.009(2) 0.006(3) -0.002(2)
B2B 0.025(3) 0.025(3) 0.038(4) 0.000(2) 0.010(3) -0.001(2)
N1B 0.026(2) 0.0228(19) 0.043(3) -0.0011(19) 0.010(2) -0.0034(17)
N2B 0.027(2) 0.024(2) 0.045(3) -0.006(2) 0.015(2) -0.0015(17)
O1B 0.023(3) 0.032(3) 0.039(4) 0.005(3) -0.010(3) -0.002(3)
O2B 0.026(3) 0.016(2) 0.046(4) 0.009(2) -0.009(3) -0.006(2)
C1B 0.034(3) 0.021(3) 0.037(4) 0.005(3) -0.009(3) 0.002(2)
C2B 0.031(3) 0.014(2) 0.042(4) 0.008(2) -0.013(3) 0.001(2)
C3B 0.065(6) 0.031(3) 0.054(6) -0.008(4) -0.009(5) 0.014(4)
C4B 0.049(6) 0.032(3) 0.037(5) 0.003(3) -0.001(4) -0.006(4)
C5B 0.040(4) 0.018(3) 0.062(6) 0.005(3) -0.023(4) -0.006(3)
C6B 0.045(5) 0.019(3) 0.041(6) -0.001(3) -0.009(4) 0.003(3)
O1B" 0.047(8) 0.089(10) 0.051(8) 0.006(7) 0.041(6) 0.004(7)
O2B" 0.045(8) 0.085(10) 0.056(7) 0.021(6) 0.037(6) 0.015(6)
C1B" 0.054(7) 0.088(9) 0.053(8) 0.010(6) 0.039(6) 0.008(6)
C2B" 0.051(7) 0.086(9) 0.054(7) 0.014(6) 0.035(6) 0.011(6)
C3B" 0.072(11) 0.097(12) 0.054(9) 0.004(8) 0.035(8) 0.012(10)
C4B" 0.056(10) 0.091(11) 0.073(11) 0.015(8) 0.033(9) 0.003(9)
C5B" 0.063(9) 0.092(11) 0.060(9) 0.008(9) 0.039(8) 0.000(8)
C6B" 0.061(10) 0.087(10) 0.056(11) 0.011(8) 0.025(9) 0.018(8)
C7B 0.030(3) 0.020(2) 0.035(3) 0.008(2) 0.007(2) -0.002(2)
C8B 0.033(3) 0.021(2) 0.045(3) 0.007(2) 0.010(3) -0.002(2)
C9B 0.038(3) 0.019(2) 0.053(4) 0.000(2) 0.020(3) 0.001(2)
C10B 0.040(3) 0.020(2) 0.054(4) 0.001(2) 0.007(3) 0.000(2)
C11B 0.033(3) 0.016(2) 0.037(3) 0.006(2) 0.003(2) -0.0059(19)
C12B 0.033(3) 0.022(2) 0.051(4) 0.003(2) 0.003(3) -0.005(2)
C13B 0.035(3) 0.030(3) 0.059(4) 0.006(3) 0.007(3) -0.012(2)
C14B 0.029(3) 0.026(2) 0.051(4) 0.000(2) 0.007(3) -0.007(2)
C15B 0.024(3) 0.025(2) 0.045(3) 0.007(2) 0.005(2) -0.003(2)
C16B 0.031(3) 0.019(2) 0.036(3) 0.006(2) 0.007(2) -0.0033(19)
C17B 0.025(2) 0.0167(19) 0.039(3) -0.004(2) 0.010(2) 0.0003(18)
C18B 0.025(3) 0.022(2) 0.043(3) -0.001(2) 0.015(2) -0.002(2)
C19B 0.023(2) 0.021(2) 0.036(3) -0.002(2) 0.012(2) -0.0042(18)
C20B 0.020(2) 0.020(2) 0.034(3) -0.002(2) 0.007(2) 0.0009(18)
C21B 0.020(2) 0.019(2) 0.032(3) -0.0051(19) 0.004(2) 0.0021(17)
C22B 0.017(2) 0.026(2) 0.048(3) -0.005(2) 0.006(2) 0.0013(19)
C23B 0.023(2) 0.025(2) 0.044(3) -0.005(2) 0.012(2) -0.001(2)
C24B 0.021(2) 0.018(2) 0.043(3) 0.001(2) 0.006(2) 0.0013(18)
C25B 0.022(2) 0.014(2) 0.061(4) -0.003(2) 0.000(2) 0.0023(18)
C26B 0.024(3) 0.024(2) 0.069(5) -0.008(3) 0.004(3) -0.003(2)
C27B 0.021(2) 0.024(2) 0.067(4) -0.007(3) 0.010(3) -0.004(2)
C28B 0.020(2) 0.018(2) 0.044(3) 0.004(2) 0.008(2) 0.0045(18)
C29B 0.021(2) 0.021(2) 0.036(3) 0.001(2) 0.009(2) 0.0024(18)
C30B 0.025(2) 0.019(2) 0.039(3) -0.004(2) 0.007(2) 0.0000(19)
C31B 0.019(2) 0.021(2) 0.037(3) 0.000(2) 0.014(2) -0.0013(18)
C32B 0.023(2) 0.020(2) 0.030(3) -0.001(2) 0.008(2) 0.0008(18)
C33B 0.020(2) 0.018(2) 0.036(3) 0.0000(19) 0.008(2) -0.0019(17)
C34B 0.026(3) 0.024(2) 0.041(3) -0.003(2) -0.001(2) 0.002(2)
C35B 0.040(3) 0.024(2) 0.045(4) 0.001(2) 0.002(3) 0.006(2)
C36B 0.030(3) 0.020(2) 0.060(4) -0.005(2) -0.001(3) 0.004(2)
C37B 0.030(3) 0.032(3) 0.075(5) -0.019(3) 0.009(3) 0.004(2)
C38B 0.031(3) 0.018(2) 0.058(3) -0.007(2) 0.002(3) 0.001(2)
C39B 0.041(3) 0.024(2) 0.057(3) -0.007(2) 0.001(3) -0.003(2)
C40B 0.050(3) 0.031(2) 0.055(3) -0.008(2) 0.001(3) -0.010(2)
C41B 0.056(4) 0.040(3) 0.054(3) -0.007(3) 0.000(3) -0.010(3)
C42B 0.065(5) 0.049(4) 0.072(6) -0.002(4) -0.019(5) -0.003(4)
C43B 0.093(6) 0.049(4) 0.058(5) -0.005(4) -0.020(5) -0.017(5)
C38" 0.067(16) 0.048(13) 0.048(12) -0.012(11) -0.014(13) -0.006(12)
C39" 0.068(15) 0.049(12) 0.048(11) -0.011(10) -0.012(12) -0.004(11)
C40" 0.069(14) 0.048(12) 0.044(11) -0.008(10) -0.007(12) -0.004(11)
C41" 0.069(15) 0.045(11) 0.037(11) -0.005(10) -0.007(12) -0.005(11)
C42" 0.070(15) 0.046(13) 0.028(13) 0.006(11) 0.002(13) -0.004(12)
C43" 0.079(17) 0.053(14) 0.038(13) -0.007(11) -0.009(13) -0.006(13)

loop_
_atom_type_symbol
_atom_type_description
_atom_type_scat_dispersion_real
_atom_type_scat_dispersion_imag
_atom_type_scat_source
C C 0.0033 0.0016 'International Tables Vol C Tables 4.2.6.8 and 6.1.1.4'
H H 0.0000 0.0000 'International Tables Vol C Tables 4.2.6.8 and 6.1.1.4'
B B 0.0013 0.0007 'International Tables Vol C Tables 4.2.6.8 and 6.1.1.4'
N N 0.0061 0.0033 'International Tables Vol C Tables 4.2.6.8 and 6.1.1.4'
O O 0.0106 0.0060 'International Tables Vol C Tables 4.2.6.8 and 6.1.1.4'

loop_
_geom_angle_atom_site_label_1
_geom_angle_atom_site_label_2
_geom_angle_atom_site_label_3
_geom_angle
N2A B2A N1A 116.7(5)
N2A B2A C17A 123.2(5)
N1A B2A C17A 119.9(5)
C7A N1A B2A 122.5(5)
B2A N2A C15A 124.1(5)
O1A B1A O2A 114.1(6)
O1A B1A C17A 123.7(7)
O2A B1A C17A 121.7(6)
B1A O1A C1A 108.4(6)
B1A O2A C2A 106.6(6)
O1A C1A C4A 106.8(7)
O1A C1A C3A 104.8(7)
C4A C1A C3A 111.7(7)
O1A C1A C2A 103.4(5)
C4A C1A C2A 115.0(7)
C3A C1A C2A 113.9(7)
O2A C2A C5A 109.7(6)
O2A C2A C6A 104.6(7)
C5A C2A C6A 110.1(8)
O2A C2A C1A 102.3(6)
C5A C2A C1A 115.9(7)
C6A C2A C1A 113.3(7)
O1A' C1A' C4A' 106.8(8)
O1A' C1A' C3A' 105.9(9)
C4A' C1A' C3A' 111.7(9)
O1A' C1A' C2A' 102.4(6)
C4A' C1A' C2A' 115.4(8)
C3A' C1A' C2A' 113.5(8)
O2A' C2A' C5A' 109.0(8)
O2A' C2A' C6A' 105.1(9)
C5A' C2A' C6A' 110.2(10)
O2A' C2A' C1A' 102.2(6)
C5A' C2A' C1A' 116.2(9)
C6A' C2A' C1A' 113.1(8)
C8A C7A C16A 121.5(5)
C8A C7A N1A 120.6(6)
C16A C7A N1A 117.8(5)
C7A C8A C9A 118.0(7)
C10A C9A C8A 122.0(6)
C9A C10A C11A 121.2(5)
C12A C11A C10A 123.2(5)
C12A C11A C16A 118.7(6)
C10A C11A C16A 118.0(6)
C13A C12A C11A 120.9(5)
C12A C13A C14A 121.0(6)
C15A C14A C13A 120.2(6)
C14A C15A N2A 122.8(5)
C14A C15A C16A 120.0(5)
N2A C15A C16A 117.2(5)
C7A C16A C15A 121.7(5)
C7A C16A C11A 119.2(5)
C15A C16A C11A 119.1(6)
C18A C17A C33A 110.1(4)
C18A C17A B1A 111.3(5)
C33A C17A B1A 108.4(5)
C18A C17A B2A 112.2(4)
C33A C17A B2A 113.1(5)
B1A C17A B2A 101.4(4)
C17A C18A C19A 113.3(4)
C18A C19A C20A 115.1(5)
C19A C20A C34A 108.5(4)
C19A C20A C21A 109.9(4)
C34A C20A C21A 110.8(4)
C19A C20A C32A 107.8(4)
C34A C20A C32A 111.6(5)
C21A C20A C32A 108.2(4)
C22A C21A C29A 109.8(4)
C22A C21A C20A 115.1(4)
C29A C21A C20A 113.5(4)
C23A C22A C21A 113.7(4)
C24A C23A C22A 112.3(5)
C23A C24A C35A 111.3(4)
C23A C24A C28A 107.1(4)
C35A C24A C28A 112.0(5)
C23A C24A C25A 116.5(5)
C35A C24A C25A 109.5(4)
C28A C24A C25A 99.9(4)
C36A C25A C24A 120.7(4)
C36A C25A C26A 112.5(4)
C24A C25A C26A 102.6(4)
C27A C26A C25A 107.1(4)
C28A C27A C26A 104.1(5)
C27A C28A C29A 119.3(5)
C27A C28A C24A 103.8(4)
C29A C28A C24A 115.1(4)
C28A C29A C21A 107.7(4)
C28A C29A C30A 111.3(4)
C21A C29A C30A 111.2(4)
C31A C30A C29A 112.8(4)
C30A C31A C32A 110.9(5)
C31A C32A C33A 112.6(5)
C31A C32A C20A 111.4(4)
C33A C32A C20A 113.4(4)
C32A C33A C17A 111.6(5)
C38A C36A C25A 112.4(4)
C38A C36A C37A 110.9(5)
C25A C36A C37A 113.3(4)
C39' C38A C36A 117.0(7)
C36A C38A C39A 115.0(4)
C40A C39A C38A 111.8(5)
C41A C40A C39A 116.0(5)
C40A C41A C42A 112.0(5)
C40A C41A C43A 112.8(5)
C42A C41A C43A 109.4(5)
C38A C39' C40' 109.7(10)
C41' C40' C39' 112.5(10)
C40' C41' C43' 111.3(10)
C40' C41' C42' 110.9(10)
C43' C41' C42' 110.0(10)
O2B" B1B O1B" 112.6(9)
O1B B1B O2B 110.2(6)
O2B" B1B C17B 122.0(6)
O1B" B1B C17B 124.8(7)
O1B B1B C17B 124.7(5)
O2B B1B C17B 125.0(5)
N2B B2B N1B 115.2(5)
N2B B2B C17B 122.5(5)
N1B B2B C17B 121.9(5)
C7B N1B B2B 123.7(5)
C15B N2B B2B 124.1(5)
B1B O1B C1B 110.4(5)
B1B O2B C2B 108.9(5)
O1B C1B C4B 110.9(6)
O1B C1B C3B 103.4(6)
C4B C1B C3B 109.1(6)
O1B C1B C2B 102.4(5)
C4B C1B C2B 116.4(6)
C3B C1B C2B 113.7(6)
O2B C2B C5B 109.0(6)
O2B C2B C6B 107.1(6)
C5B C2B C6B 110.5(6)
O2B C2B C1B 101.7(5)
C5B C2B C1B 114.7(6)
C6B C2B C1B 113.1(6)
B1B O1B" C1B" 110.0(7)
B1B O2B" C2B" 109.9(7)
O1B" C1B" C4B" 110.8(8)
O1B" C1B" C3B" 103.5(8)
C4B" C1B" C3B" 108.5(8)
O1B" C1B" C2B" 103.8(6)
C4B" C1B" C2B" 116.1(8)
C3B" C1B" C2B" 113.3(8)
O2B" C2B" C5B" 108.7(8)
O2B" C2B" C6B" 107.2(8)
C5B" C2B" C6B" 110.2(8)
O2B" C2B" C1B" 103.2(6)
C5B" C2B" C1B" 114.0(8)
C6B" C2B" C1B" 113.0(7)
C8B C7B N1B 122.1(5)
C8B C7B C16B 120.5(5)
N1B C7B C16B 117.3(5)
C7B C8B C9B 119.9(5)
C10B C9B C8B 121.2(5)
C9B C10B C11B 120.0(5)
C10B C11B C16B 119.9(5)
C10B C11B C12B 121.6(5)
C16B C11B C12B 118.5(5)
C13B C12B C11B 120.6(5)
C12B C13B C14B 120.9(5)
C15B C14B C13B 119.9(5)
C14B C15B N2B 122.0(5)
C14B C15B C16B 119.7(5)
N2B C15B C16B 118.3(5)
C15B C16B C11B 120.3(5)
C15B C16B C7B 121.2(5)
C11B C16B C7B 118.5(5)
C33B C17B C18B 109.0(4)
C33B C17B B1B 110.2(4)
C18B C17B B1B 110.3(4)
C33B C17B B2B 113.8(4)
C18B C17B B2B 109.9(4)
B1B C17B B2B 103.5(4)
C19B C18B C17B 111.8(4)
C20B C19B C18B 114.4(4)
C34B C20B C19B 109.4(4)
C34B C20B C21B 110.2(4)
C19B C20B C21B 109.8(4)
C34B C20B C32B 112.3(4)
C19B C20B C32B 107.9(4)
C21B C20B C32B 107.2(4)
C22B C21B C29B 110.3(4)
C22B C21B C20B 114.3(4)
C29B C21B C20B 114.9(4)
C21B C22B C23B 112.9(4)
C24B C23B C22B 112.8(4)
C23B C24B C35B 110.6(5)
C23B C24B C25B 116.9(5)
C35B C24B C25B 110.7(4)
C23B C24B C28B 106.6(4)
C35B C24B C28B 111.7(5)
C25B C24B C28B 99.9(4)
C36B C25B C24B 120.3(4)
C36B C25B C26B 112.1(4)
C24B C25B C26B 103.4(5)
C27B C26B C25B 107.2(4)
C28B C27B C26B 103.0(4)
C29B C28B C27B 119.3(5)
C29B C28B C24B 116.2(4)
C27B C28B C24B 103.9(4)
C28B C29B C30B 111.6(4)
C28B C29B C21B 108.3(4)
C30B C29B C21B 111.9(4)
C29B C30B C31B 112.7(4)
C30B C31B C32B 111.1(4)
C31B C32B C33B 113.5(4)
C31B C32B C20B 112.0(4)
C33B C32B C20B 113.2(4)
C32B C33B C17B 112.2(4)
C38B C36B C37B 114.1(5)
C37B C36B C38" 98(3)
C38B C36B C25B 112.3(5)
C37B C36B C25B 113.5(4)
C38" C36B C25B 119(2)
C39B C38B C36B 115.5(5)
C38B C39B C40B 111.0(5)
C41B C40B C39B 116.3(5)
C40B C41B C42B 112.6(6)
C40B C41B C43B 111.8(6)
C42B C41B C43B 108.5(6)
C39" C38" C36B 112.6(11)
C38" C39" C40" 112.2(11)
C41" C40" C39" 111.9(11)
C40" C41" C42" 111.7(10)
C40" C41" C43" 110.7(11)
C42" C41" C43" 110.5(10)

loop_
_geom_bond_atom_site_label_1
_geom_bond_atom_site_label_2
_geom_bond_distance
B2A N2A 1.394(8)
B2A N1A 1.420(8)
B2A C17A 1.610(7)
N1A C7A 1.418(7)
N2A C15A 1.406(6)
B1A O1A 1.333(9)
B1A O2A 1.347(10)
B1A C17A 1.600(9)
O1A C1A 1.464(9)
O2A C2A 1.472(9)
C1A C4A 1.509(9)
C1A C3A 1.511(11)
C1A C2A 1.563(12)
C2A C5A 1.529(11)
C2A C6A 1.547(11)
O1A' C1A' 1.469(9)
O2A' C2A' 1.474(10)
C1A' C4A' 1.508(10)
C1A' C3A' 1.510(11)
C1A' C2A' 1.564(12)
C2A' C5A' 1.529(12)
C2A' C6A' 1.545(11)
C7A C8A 1.394(9)
C7A C16A 1.411(9)
C8A C9A 1.410(9)
C9A C10A 1.366(10)
C10A C11A 1.408(9)
C11A C12A 1.407(9)
C11A C16A 1.441(8)
C12A C13A 1.355(9)
C13A C14A 1.420(8)
C14A C15A 1.373(9)
C15A C16A 1.422(8)
C17A C18A 1.522(7)
C17A C33A 1.539(8)
C18A C19A 1.528(7)
C19A C20A 1.533(7)
C20A C34A 1.543(8)
C20A C21A 1.544(7)
C20A C32A 1.544(7)
C21A C22A 1.537(7)
C21A C29A 1.539(7)
C22A C23A 1.532(7)
C23A C24A 1.517(7)
C24A C35A 1.543(7)
C24A C28A 1.551(7)
C24A C25A 1.562(7)
C25A C36A 1.533(7)
C25A C26A 1.564(8)
C26A C27A 1.543(8)
C27A C28A 1.521(7)
C28A C29A 1.522(7)
C29A C30A 1.544(7)
C30A C31A 1.519(7)
C31A C32A 1.526(7)
C32A C33A 1.538(7)
C36A C38A 1.509(7)
C36A C37A 1.540(9)
C38A C39' 1.495(10)
C38A C39A 1.532(6)
C39A C40A 1.514(6)
C40A C41A 1.504(7)
C41A C42A 1.519(6)
C41A C43A 1.528(7)
C39' C40' 1.535(10)
C40' C41' 1.507(10)
C41' C43' 1.522(10)
C41' C42' 1.529(10)
B1B O2B" 1.345(9)
B1B O1B" 1.352(9)
B1B O1B 1.361(7)
B1B O2B 1.387(7)
B1B C17B 1.575(8)
B2B N2B 1.417(7)
B2B N1B 1.434(7)
B2B C17B 1.583(8)
N1B C7B 1.397(6)
N2B C15B 1.385(7)
O1B C1B 1.434(8)
O2B C2B 1.448(8)
C1B C4B 1.513(9)
C1B C3B 1.550(10)
C1B C2B 1.573(9)
C2B C5B 1.505(10)
C2B C6B 1.520(9)
O1B" C1B" 1.431(9)
O2B" C2B" 1.446(9)
C1B" C4B" 1.515(10)
C1B" C3B" 1.552(10)
C1B" C2B" 1.571(9)
C2B" C5B" 1.507(10)
C2B" C6B" 1.522(9)
C7B C8B 1.359(8)
C7B C16B 1.438(7)
C8B C9B 1.417(8)
C9B C10B 1.368(8)
C10B C11B 1.406(8)
C11B C16B 1.416(7)
C11B C12B 1.429(7)
C12B C13B 1.346(9)
C13B C14B 1.431(8)
C14B C15B 1.377(7)
C15B C16B 1.413(8)
C17B C33B 1.536(7)
C17B C18B 1.560(7)
C18B C19B 1.538(7)
C19B C20B 1.531(6)
C20B C34B 1.530(8)
C20B C21B 1.549(7)
C20B C32B 1.551(7)
C21B C22B 1.533(6)
C21B C29B 1.534(7)
C22B C23B 1.537(7)
C23B C24B 1.521(7)
C24B C35B 1.529(8)
C24B C25B 1.543(8)
C24B C28B 1.548(6)
C25B C36B 1.541(7)
C25B C26B 1.553(8)
C26B C27B 1.550(8)
C27B C28B 1.530(7)
C28B C29B 1.518(8)
C29B C30B 1.523(6)
C30B C31B 1.527(7)
C31B C32B 1.528(6)
C32B C33B 1.534(7)
C36B C38B 1.510(7)
C36B C37B 1.524(8)
C36B C38" 1.533(10)
C38B C39B 1.510(7)
C39B C40B 1.521(7)
C40B C41B 1.494(7)
C41B C42B 1.524(8)
C41B C43B 1.537(7)
C38" C39" 1.507(10)
C39" C40" 1.523(10)
C40" C41" 1.513(10)
C41" C42" 1.519(10)
C41" C43" 1.524(10)

loop_
_geom_torsion_atom_site_label_1
_geom_torsion_atom_site_label_2
_geom_torsion_atom_site_label_3
_geom_torsion_atom_site_label_4
_geom_torsion
N2A B2A N1A C7A -3.1(8)
C17A B2A N1A C7A 171.4(5)
N1A B2A N2A C15A 2.4(8)
C17A B2A N2A C15A -171.9(5)
O2A B1A O1A C1A -10.9(9)
C17A B1A O1A C1A 176.5(6)
O1A B1A O2A C2A 22.1(8)
C17A B1A O2A C2A -165.1(6)
B1A O1A C1A C4A -126.0(8)
B1A O1A C1A C3A 115.3(8)
B1A O1A C1A C2A -4.3(8)
B1A O2A C2A C5A -145.9(7)
B1A O2A C2A C6A 96.0(8)
B1A O2A C2A C1A -22.4(7)
O1A C1A C2A O2A 15.9(7)
C4A C1A C2A O2A 131.9(7)
C3A C1A C2A O2A -97.2(7)
O1A C1A C2A C5A 135.1(7)
C4A C1A C2A C5A -108.8(9)
C3A C1A C2A C5A 22.0(10)
O1A C1A C2A C6A -96.1(8)
C4A C1A C2A C6A 19.9(10)
C3A C1A C2A C6A 150.7(8)
O1A' C1A' C2A' O2A' 2.6(10)
C4A' C1A' C2A' O2A' 118.3(11)
C3A' C1A' C2A' O2A' -111.0(11)
O1A' C1A' C2A' C5A' 121.1(11)
C4A' C1A' C2A' C5A' -123.2(13)
C3A' C1A' C2A' C5A' 7.5(14)
O1A' C1A' C2A' C6A' -109.8(11)
C4A' C1A' C2A' C6A' 5.8(14)
C3A' C1A' C2A' C6A' 136.5(12)
B2A N1A C7A C8A -175.1(6)
B2A N1A C7A C16A 1.5(8)
C16A C7A C8A C9A 1.6(10)
N1A C7A C8A C9A 178.1(6)
C7A C8A C9A C10A -0.4(11)
C8A C9A C10A C11A -0.4(11)
C9A C10A C11A C12A -177.1(6)
C9A C10A C11A C16A 0.0(10)
C10A C11A C12A C13A 178.7(6)
C16A C11A C12A C13A 1.5(9)
C11A C12A C13A C14A -0.8(10)
C12A C13A C14A C15A -0.4(9)
C13A C14A C15A N2A -176.9(5)
C13A C14A C15A C16A 0.7(9)
B2A N2A C15A C14A 177.6(6)
B2A N2A C15A C16A -0.1(8)
C8A C7A C16A C15A 177.6(6)
N1A C7A C16A C15A 1.0(8)
C8A C7A C16A C11A -1.9(9)
N1A C7A C16A C11A -178.5(5)
C14A C15A C16A C7A -179.5(5)
N2A C15A C16A C7A -1.7(8)
C14A C15A C16A C11A 0.1(8)
N2A C15A C16A C11A 177.8(5)
C12A C11A C16A C7A 178.4(5)
C10A C11A C16A C7A 1.1(9)
C12A C11A C16A C15A -1.2(8)
C10A C11A C16A C15A -178.5(5)
O1A B1A C17A C18A 157.7(6)
O2A B1A C17A C18A -14.4(7)
O1A B1A C17A C33A 36.5(8)
O2A B1A C17A C33A -135.6(6)
O1A B1A C17A B2A -82.7(7)
O2A B1A C17A B2A 105.2(6)
N2A B2A C17A C18A -154.9(6)
N1A B2A C17A C18A 31.0(7)
N2A B2A C17A C33A -29.5(7)
N1A B2A C17A C33A 156.3(5)
N2A B2A C17A B1A 86.3(7)
N1A B2A C17A B1A -87.9(6)
C33A C17A C18A C19A 51.4(7)
B1A C17A C18A C19A -68.7(6)
B2A C17A C18A C19A 178.4(5)
C17A C18A C19A C20A -52.7(7)
C18A C19A C20A C34A -69.3(6)
C18A C19A C20A C21A 169.4(4)
C18A C19A C20A C32A 51.7(6)
C19A C20A C21A C22A 59.2(6)
C34A C20A C21A C22A -60.8(6)
C32A C20A C21A C22A 176.6(5)
C19A C20A C21A C29A -173.0(4)
C34A C20A C21A C29A 67.0(5)
C32A C20A C21A C29A -55.6(6)
C29A C21A C22A C23A 55.1(6)
C20A C21A C22A C23A -175.3(5)
C21A C22A C23A C24A -54.6(6)
C22A C23A C24A C35A -70.2(6)
C22A C23A C24A C28A 52.6(6)
C22A C23A C24A C25A 163.3(4)
C23A C24A C25A C36A 78.4(6)
C35A C24A C25A C36A -49.0(7)
C28A C24A C25A C36A -166.7(5)
C23A C24A C25A C26A -155.5(4)
C35A C24A C25A C26A 77.1(5)
C28A C24A C25A C26A -40.6(5)
C36A C25A C26A C27A 151.6(4)
C24A C25A C26A C27A 20.3(5)
C25A C26A C27A C28A 8.7(6)
C26A C27A C28A C29A -164.8(5)
C26A C27A C28A C24A -35.0(6)
C23A C24A C28A C27A 169.4(5)
C35A C24A C28A C27A -68.3(6)
C25A C24A C28A C27A 47.5(5)
C23A C24A C28A C29A -58.4(6)
C35A C24A C28A C29A 64.0(6)
C25A C24A C28A C29A 179.7(4)
C27A C28A C29A C21A -175.1(4)
C24A C28A C29A C21A 60.4(6)
C27A C28A C29A C30A -53.0(6)
C24A C28A C29A C30A -177.4(4)
C22A C21A C29A C28A -55.5(5)
C20A C21A C29A C28A 173.9(4)
C22A C21A C29A C30A -177.8(4)
C20A C21A C29A C30A 51.7(6)
C28A C29A C30A C31A -170.3(5)
C21A C29A C30A C31A -50.2(6)
C29A C30A C31A C32A 54.3(6)
C30A C31A C32A C33A 172.1(4)
C30A C31A C32A C20A -59.2(5)
C19A C20A C32A C31A 177.6(4)
C34A C20A C32A C31A -63.4(5)
C21A C20A C32A C31A 58.7(6)
C19A C20A C32A C33A -54.2(6)
C34A C20A C32A C33A 64.9(6)
C21A C20A C32A C33A -173.0(4)
C31A C32A C33A C17A -174.9(4)
C20A C32A C33A C17A 57.5(6)
C18A C17A C33A C32A -53.9(6)
B1A C17A C33A C32A 68.1(5)
B2A C17A C33A C32A 179.7(4)
C24A C25A C36A C38A 175.0(5)
C26A C25A C36A C38A 53.6(6)
C24A C25A C36A C37A -58.3(7)
C26A C25A C36A C37A -179.7(5)
C25A C36A C38A C39' 39(3)
C37A C36A C38A C39' -89(3)
C25A C36A C38A C39A 61.9(7)
C37A C36A C38A C39A -66.0(7)
C39' C38A C39A C40A -80(2)
C36A C38A C39A C40A 179.4(6)
C38A C39A C40A C41A -178.9(6)
C39A C40A C41A C42A 176.3(6)
C39A C40A C41A C43A -59.7(8)
C36A C38A C39' C40' -178(2)
C39A C38A C39' C40' 93(4)
C38A C39' C40' C41' 171(3)
C39' C40' C41' C43' 73(3)
C39' C40' C41' C42' -164(3)
N2B B2B N1B C7B -0.4(9)
C17B B2B N1B C7B -174.0(5)
N1B B2B N2B C15B -2.5(9)
C17B B2B N2B C15B 171.1(6)
O2B" B1B O1B C1B -21.5(14)
O1B" B1B O1B C1B 81(8)
O2B B1B O1B C1B -5.3(9)
C17B B1B O1B C1B 173.3(5)
O2B" B1B O2B C2B 86(3)
O1B" B1B O2B C2B -18.2(15)
O1B B1B O2B C2B -12.1(8)
C17B B1B O2B C2B 169.3(5)
B1B O1B C1B C4B 143.4(8)
B1B O1B C1B C3B -99.8(8)
B1B O1B C1B C2B 18.5(8)
B1B O2B C2B C5B 143.8(7)
B1B O2B C2B C6B -96.7(7)
B1B O2B C2B C1B 22.3(7)
O1B C1B C2B O2B -24.1(7)
C4B C1B C2B O2B -145.2(7)
C3B C1B C2B O2B 86.7(8)
O1B C1B C2B C5B -141.6(7)
C4B C1B C2B C5B 97.3(8)
C3B C1B C2B C5B -30.8(9)
O1B C1B C2B C6B 90.5(8)
C4B C1B C2B C6B -30.7(10)
C3B C1B C2B C6B -158.8(8)
O2B" B1B O1B" C1B" -7(2)
O1B B1B O1B" C1B" -87(8)
O2B B1B O1B" C1B" 9(2)
C17B B1B O1B" C1B" -178.3(9)
O1B" B1B O2B" C2B" 7(2)
O1B B1B O2B" C2B" 13.0(17)
O2B B1B O2B" C2B" -75(2)
C17B B1B O2B" C2B" 178.6(8)
B1B O1B" C1B" C4B" 129.1(18)
B1B O1B" C1B" C3B" -114.7(18)
B1B O1B" C1B" C2B" 3.8(18)
B1B O2B" C2B" C5B" 117.4(15)
B1B O2B" C2B" C6B" -123.5(15)
B1B O2B" C2B" C1B" -3.9(15)
O1B" C1B" C2B" O2B" 0.0(14)
C4B" C1B" C2B" O2B" -121.8(15)
C3B" C1B" C2B" O2B" 111.6(15)
O1B" C1B" C2B" C5B" -117.6(14)
C4B" C1B" C2B" C5B" 120.6(16)
C3B" C1B" C2B" C5B" -6.1(16)
O1B" C1B" C2B" C6B" 115.4(15)
C4B" C1B" C2B" C6B" -6.4(17)
C3B" C1B" C2B" C6B" -133.0(15)
B2B N1B C7B C8B 178.4(6)
B2B N1B C7B C16B 2.4(8)
N1B C7B C8B C9B -177.4(6)
C16B C7B C8B C9B -1.5(9)
C7B C8B C9B C10B 1.6(10)
C8B C9B C10B C11B -1.0(10)
C9B C10B C11B C16B 0.3(10)
C9B C10B C11B C12B 179.7(6)
C10B C11B C12B C13B -177.1(6)
C16B C11B C12B C13B 2.3(9)
C11B C12B C13B C14B -2.7(10)
C12B C13B C14B C15B 1.7(10)
C13B C14B C15B N2B 179.1(6)
C13B C14B C15B C16B -0.3(10)
B2B N2B C15B C14B -176.3(6)
B2B N2B C15B C16B 3.1(9)
C14B C15B C16B C11B 0.1(9)
N2B C15B C16B C11B -179.4(5)
C14B C15B C16B C7B 178.6(6)
N2B C15B C16B C7B -0.9(9)
C10B C11B C16B C15B 178.4(6)
C12B C11B C16B C15B -1.0(9)
C10B C11B C16B C7B -0.1(9)
C12B C11B C16B C7B -179.6(5)
C8B C7B C16B C15B -177.8(6)
N1B C7B C16B C15B -1.7(8)
C8B C7B C16B C11B 0.8(9)
N1B C7B C16B C11B 176.8(5)
O2B" B1B C17B C33B 33.0(12)
O1B" B1B C17B C33B -156.3(16)
O1B B1B C17B C33B -163.3(7)
O2B B1B C17B C33B 15.1(7)
O2B" B1B C17B C18B 153.4(12)
O1B" B1B C17B C18B -35.9(17)
O1B B1B C17B C18B -42.9(8)
O2B B1B C17B C18B 135.5(6)
O2B" B1B C17B B2B -89.1(12)
O1B" B1B C17B B2B 81.7(16)
O1B B1B C17B B2B 74.6(8)
O2B B1B C17B B2B -106.9(6)
N2B B2B C17B C33B 154.5(5)
N1B B2B C17B C33B -32.4(8)
N2B B2B C17B C18B 32.0(8)
N1B B2B C17B C18B -154.9(5)
N2B B2B C17B B1B -85.9(6)
N1B B2B C17B B1B 87.2(6)
C33B C17B C18B C19B 53.4(6)
B1B C17B C18B C19B -67.7(5)
B2B C17B C18B C19B 178.7(5)
C17B C18B C19B C20B -55.4(6)
C18B C19B C20B C34B -68.7(6)
C18B C19B C20B C21B 170.2(5)
C18B C19B C20B C32B 53.8(6)
C34B C20B C21B C22B -60.4(6)
C19B C20B C21B C22B 60.2(6)
C32B C20B C21B C22B 177.1(4)
C34B C20B C21B C29B 68.5(6)
C19B C20B C21B C29B -170.9(4)
C32B C20B C21B C29B -54.0(6)
C29B C21B C22B C23B 55.2(6)
C20B C21B C22B C23B -173.6(4)
C21B C22B C23B C24B -55.7(6)
C22B C23B C24B C35B -68.8(6)
C22B C23B C24B C25B 163.3(4)
C22B C23B C24B C28B 52.8(6)
C23B C24B C25B C36B 79.0(6)
C35B C24B C25B C36B -48.8(7)
C28B C24B C25B C36B -166.6(5)
C23B C24B C25B C26B -155.0(4)
C35B C24B C25B C26B 77.1(5)
C28B C24B C25B C26B -40.7(5)
C36B C25B C26B C27B 151.0(5)
C24B C25B C26B C27B 20.0(6)
C25B C26B C27B C28B 9.3(6)
C26B C27B C28B C29B -166.6(5)
C26B C27B C28B C24B -35.3(6)
C23B C24B C28B C29B -57.0(6)
C35B C24B C28B C29B 63.8(6)
C25B C24B C28B C29B -179.1(4)
C23B C24B C28B C27B 169.9(5)
C35B C24B C28B C27B -69.3(6)
C25B C24B C28B C27B 47.8(5)
C27B C28B C29B C30B -52.0(6)
C24B C28B C29B C30B -177.7(4)
C27B C28B C29B C21B -175.6(4)
C24B C28B C29B C21B 58.7(6)
C22B C21B C29B C28B -54.6(6)
C20B C21B C29B C28B 174.5(4)
C22B C21B C29B C30B -178.0(5)
C20B C21B C29B C30B 51.1(6)
C28B C29B C30B C31B -170.9(4)
C21B C29B C30B C31B -49.4(6)
C29B C30B C31B C32B 53.8(6)
C30B C31B C32B C33B 171.3(5)
C30B C31B C32B C20B -59.0(6)
C34B C20B C32B C31B -63.8(6)
C19B C20B C32B C31B 175.6(5)
C21B C20B C32B C31B 57.4(6)
C34B C20B C32B C33B 66.2(5)
C19B C20B C32B C33B -54.4(6)
C21B C20B C32B C33B -172.7(4)
C31B C32B C33B C17B -173.1(5)
C20B C32B C33B C17B 57.8(6)
C18B C17B C33B C32B -55.0(6)
B1B C17B C33B C32B 66.2(5)
B2B C17B C33B C32B -178.0(5)
C24B C25B C36B C38B 173.8(5)
C26B C25B C36B C38B 52.0(7)
C24B C25B C36B C37B -54.9(7)
C26B C25B C36B C37B -176.7(6)
C24B C25B C36B C38" -170(2)
C26B C25B C36B C38" 68(2)
C37B C36B C38B C39B -62.1(8)
C38" C36B C38B C39B -49(6)
C25B C36B C38B C39B 69.0(7)
C36B C38B C39B C40B 175.8(6)
C38B C39B C40B C41B -179.5(7)
C39B C40B C41B C42B -65.8(9)
C39B C40B C41B C43B 171.8(8)
C38B C36B C38" C39" 114(9)
C37B C36B C38" C39" -78(5)
C25B C36B C38" C39" 45(5)
C36B C38" C39" C40" 166(4)
C38" C39" C40" C41" 86(4)
C39" C40" C41" C42" 61(3)
C39" C40" C41" C43" -175(3)
